data_7110456
loop_
_publ_author_name
'Kruger, Paul E.'
'Launay, Frederic'
'McKee, Vickie'

_publ_section_title
;
 Controlled synthesis of heterotetranuclear complexes
;
_journal_issue 7
_journal_name_full 'Chemical Communications'
_journal_page_first 639
_journal_paper_doi 10.1039/a900500e
_journal_year 1999
_chemical_formula_sum 'C33 H41 B2 Cu2 F8 N7 O4'
_chemical_formula_weight 900.43
_space_group_IT_number 14
_symmetry_cell_setting monoclinic
_symmetry_space_group_name_Hall '-P 2ybc'
_symmetry_space_group_name_H-M 'P 1 21/c 1'
_atom_sites_solution_hydrogens geom
_atom_sites_solution_primary direct
_atom_sites_solution_secondary difmap
_audit_creation_method SHELXL-97
_cell_angle_alpha 90.00
_cell_angle_beta 98.50(1)
_cell_angle_gamma 90.00
_cell_formula_units_Z 4
_cell_length_a 8.059(2)
_cell_length_b 21.760(4)
_cell_length_c 21.431(2)
_cell_measurement_reflns_used 33
_cell_measurement_temperature 153(2)
_cell_measurement_theta_max 12.5
_cell_measurement_theta_min 5
_cell_volume 3716.9(12)
_computing_structure_refinement 'SHELXL-97 (Sheldrick, 1997)'
_computing_structure_solution 'SHELXS-97 (Sheldrick, 1990)'
_diffrn_ambient_temperature 153(2)
_diffrn_measured_fraction_theta_full 0.995
_diffrn_measured_fraction_theta_max 0.995
_diffrn_radiation_monochromator graphite
_diffrn_radiation_source 'fine-focus sealed tube'
_diffrn_radiation_type MoK\a
_diffrn_radiation_wavelength 0.71073
_diffrn_reflns_av_R_equivalents 0.0476
_diffrn_reflns_av_sigmaI/netI 0.0922
_diffrn_reflns_limit_h_max 9
_diffrn_reflns_limit_h_min -1
_diffrn_reflns_limit_k_max 25
_diffrn_reflns_limit_k_min -1
_diffrn_reflns_limit_l_max 25
_diffrn_reflns_limit_l_min -25
_diffrn_reflns_number 7596
_diffrn_reflns_theta_full 25.00
_diffrn_reflns_theta_max 25.00
_diffrn_reflns_theta_min 2.10
_diffrn_standards_decay_% 1
_diffrn_standards_interval_count 97
_exptl_absorpt_coefficient_mu 1.233
_exptl_absorpt_correction_T_max 0.796
_exptl_absorpt_correction_T_min 0.704
_exptl_absorpt_correction_type psi-scans
_exptl_crystal_colour red
_exptl_crystal_density_diffrn 1.609
_exptl_crystal_density_method 'not measured'
_exptl_crystal_description block
_exptl_crystal_F_000 1840
_exptl_crystal_size_max 0.55
_exptl_crystal_size_mid 0.30
_exptl_crystal_size_min 0.12
_refine_diff_density_max 0.845
_refine_diff_density_min -0.463
_refine_diff_density_rms 0.095
_refine_ls_extinction_method none
_refine_ls_goodness_of_fit_ref 1.012
_refine_ls_hydrogen_treatment mixed
_refine_ls_matrix_type full
_refine_ls_number_parameters 536
_refine_ls_number_reflns 6524
_refine_ls_number_restraints 30
_refine_ls_restrained_S_all 1.030
_refine_ls_R_factor_all 0.1276
_refine_ls_R_factor_gt 0.0591
_refine_ls_shift/su_max 0.004
_refine_ls_shift/su_mean 0.000
_refine_ls_structure_factor_coef Fsqd
_refine_ls_weighting_details 'calc w=1/[\s^2^(Fo^2^)+(0.0706P)^2^+0.3680P] where P=(Fo^2^+2Fc^2^)/3'
_refine_ls_weighting_scheme calc
_refine_ls_wR_factor_gt 0.1223
_refine_ls_wR_factor_ref 0.1497
_reflns_number_gt 3793
_reflns_number_total 6524
_reflns_threshold_expression >2sigma(I)
_cod_data_source_file 900500esup1.cif
_cod_data_source_block 1.CH3CN
_cod_depositor_comments
;
The following automatic conversions were performed:

data name '_atom_site_symmetry_multiplicit' was replaced with
'_atom_site_symmetry_multiplicity' as specified in the replacement
file 'data/replacement-values/replacement_tags.lst'.

Automatic conversion script
Id: cif_correct_tags 9268 2022-04-12 08:56:07Z antanas 
;
_cod_original_sg_symbol_H-M P2(1)/c
_cod_database_code 7110456

loop_
_symmetry_equiv_pos_as_xyz
'x, y, z'
'-x, y+1/2, -z+1/2'
'-x, -y, -z'
'x, -y-1/2, z-1/2'

loop_
_atom_site_label
_atom_site_type_symbol
_atom_site_fract_x
_atom_site_fract_y
_atom_site_fract_z
_atom_site_U_iso_or_equiv
_atom_site_adp_type
_atom_site_occupancy
_atom_site_symmetry_multiplicity
_atom_site_calc_flag
_atom_site_refinement_flags
_atom_site_disorder_assembly
_atom_site_disorder_group
Cu1 Cu 0.02742(9) 0.69753(3) 0.01097(3) 0.0271(2) Uani 1 1 d . . .
Cu2 Cu 0.00451(9) 0.84646(3) 0.00696(3) 0.0265(2) Uani 1 1 d . . .
O1 O -0.0879(5) 0.63963(19) -0.04775(17) 0.0283(10) Uani 1 1 d . . .
C1 C -0.1517(7) 0.5865(3) -0.0362(3) 0.0281(15) Uani 1 1 d . . .
C2 C -0.2439(7) 0.5524(3) -0.0867(3) 0.0279(14) Uani 1 1 d . . .
C3 C -0.3117(8) 0.4955(3) -0.0753(3) 0.0328(15) Uani 1 1 d . . .
H3 H -0.3712 0.4734 -0.1098 0.039 Uiso 1 1 calc R . .
C4 C -0.2959(8) 0.4698(3) -0.0158(3) 0.0328(15) Uani 1 1 d . . .
C5 C -0.3752(8) 0.4080(3) -0.0053(3) 0.0462(19) Uani 1 1 d . . .
H5A H -0.4729 0.4141 0.0163 0.069 Uiso 1 1 calc R . .
H5B H -0.2931 0.3819 0.0206 0.069 Uiso 1 1 calc R . .
H5C H -0.4108 0.3881 -0.0461 0.069 Uiso 1 1 calc R . .
C6 C -0.2102(8) 0.5033(3) 0.0333(3) 0.0337(16) Uani 1 1 d . . .
H6 H -0.1987 0.4864 0.0745 0.040 Uiso 1 1 calc R . .
C7 C -0.1391(8) 0.5610(3) 0.0255(3) 0.0281(15) Uani 1 1 d . . .
C8 C -0.0581(8) 0.5921(3) 0.0803(3) 0.0339(16) Uani 1 1 d . . .
H8 H -0.0531 0.5706 0.1191 0.041 Uiso 1 1 calc R . .
N1 N 0.0090(7) 0.6458(3) 0.0833(2) 0.0384(14) Uani 1 1 d . . .
C9 C 0.0723(13) 0.6703(4) 0.1470(3) 0.072(3) Uani 1 1 d . . .
H9A H -0.0226 0.6885 0.1651 0.087 Uiso 1 1 calc R . .
H9B H 0.1175 0.6358 0.1746 0.087 Uiso 1 1 calc R . .
C10 C 0.2032(9) 0.7168(4) 0.1468(3) 0.047(2) Uani 1 1 d . . .
H10A H 0.2887 0.7003 0.1226 0.056 Uiso 1 1 calc R . .
H10B H 0.2585 0.7226 0.1908 0.056 Uiso 1 1 calc R . .
C11 C 0.1506(12) 0.7774(4) 0.1209(3) 0.062(2) Uani 1 1 d . . .
H11 H 0.2593 0.7989 0.1188 0.075 Uiso 1 1 calc R . .
O2 O 0.0749(5) 0.7739(2) 0.05585(17) 0.0355(10) Uani 1 1 d . . .
C12 C 0.0659(13) 0.8177(4) 0.1568(3) 0.078(3) Uani 1 1 d . . .
H12A H 0.1204 0.8140 0.2012 0.094 Uiso 1 1 calc R . .
H12B H -0.0498 0.8018 0.1551 0.094 Uiso 1 1 calc R . .
C13 C 0.0519(10) 0.8841(3) 0.1422(3) 0.0440(19) Uani 1 1 d . . .
H13A H 0.1660 0.9021 0.1491 0.053 Uiso 1 1 calc R . .
H13B H -0.0130 0.9038 0.1725 0.053 Uiso 1 1 calc R . .
N2 N -0.0287(6) 0.8999(2) 0.0771(2) 0.0297(12) Uani 1 1 d . . .
C14 C -0.1097(8) 0.9508(3) 0.0710(3) 0.0332(16) Uani 1 1 d . . .
H14 H -0.1120 0.9736 0.1087 0.040 Uiso 1 1 calc R . .
C15 C -0.1975(7) 0.9779(3) 0.0142(3) 0.0284(15) Uani 1 1 d . . .
C16 C -0.2809(8) 1.0338(3) 0.0194(3) 0.0347(16) Uani 1 1 d . . .
H16 H -0.2726 1.0523 0.0599 0.042 Uiso 1 1 calc R . .
C17 C -0.3744(8) 1.0635(3) -0.0309(3) 0.0373(17) Uani 1 1 d . . .
C18 C -0.4623(9) 1.1239(3) -0.0224(4) 0.049(2) Uani 1 1 d . . .
H18A H -0.3803 1.1575 -0.0188 0.073 Uiso 1 1 calc R . .
H18B H -0.5148 1.1221 0.0160 0.073 Uiso 1 1 calc R . .
H18C H -0.5486 1.1312 -0.0589 0.073 Uiso 1 1 calc R . .
C19 C -0.3830(7) 1.0356(3) -0.0892(3) 0.0323(16) Uani 1 1 d . . .
H19 H -0.4468 1.0548 -0.1247 0.039 Uiso 1 1 calc R . .
C20 C -0.3009(7) 0.9798(3) -0.0979(3) 0.0291(15) Uani 1 1 d . . .
C21 C -0.2047(7) 0.9497(3) -0.0456(3) 0.0256(14) Uani 1 1 d . . .
O3 O -0.1307(5) 0.89748(19) -0.05497(17) 0.0277(10) Uani 1 1 d . . .
C22 C -0.3200(8) 0.9554(3) -0.1606(3) 0.0316(15) Uani 1 1 d . . .
H22 H -0.3807 0.9798 -0.1931 0.038 Uiso 1 1 calc R . .
N3 N -0.2632(6) 0.9041(2) -0.1771(2) 0.0275(12) Uani 1 1 d . . .
H3N H -0.2079 0.8808 -0.1474 0.033 Uiso 1 1 calc R . .
C23 C -0.2842(8) 0.8815(3) -0.2421(3) 0.0347(17) Uani 1 1 d . . .
H23A H -0.1720 0.8767 -0.2550 0.042 Uiso 1 1 calc R . .
H23B H -0.3460 0.9128 -0.2699 0.042 Uiso 1 1 calc R . .
C24 C -0.3767(8) 0.8211(3) -0.2519(3) 0.0331(16) Uani 1 1 d . . .
H24A H -0.4172 0.8160 -0.2975 0.040 Uiso 1 1 calc R . .
H24B H -0.4764 0.8228 -0.2299 0.040 Uiso 1 1 calc R . .
C25 C -0.2734(8) 0.7654(3) -0.2287(3) 0.0334(15) Uani 1 1 d . . .
H25 H -0.1667 0.7658 -0.2473 0.040 Uiso 1 1 calc R . .
O4 O -0.2338(6) 0.7686(3) -0.1607(2) 0.0517(13) Uani 1 1 d . . .
H4O H -0.1292 0.7687 -0.1502 0.062 Uiso 1 1 calc R . .
C26 C -0.3643(9) 0.7059(3) -0.2456(3) 0.0378(17) Uani 1 1 d . . .
H26A H -0.4131 0.7072 -0.2908 0.045 Uiso 1 1 calc R . .
H26B H -0.4582 0.7024 -0.2208 0.045 Uiso 1 1 calc R . .
C27 C -0.2541(9) 0.6486(3) -0.2339(3) 0.0365(16) Uani 1 1 d . . .
H27A H -0.3078 0.6147 -0.2604 0.044 Uiso 1 1 calc R . .
H27B H -0.1445 0.6571 -0.2477 0.044 Uiso 1 1 calc R . .
N4 N -0.2246(6) 0.6280(2) -0.1684(2) 0.0254(12) Uani 1 1 d . . .
H4N H -0.1717 0.6530 -0.1399 0.031 Uiso 1 1 calc R . .
C28 C -0.2715(7) 0.5753(3) -0.1500(3) 0.0261(14) Uani 1 1 d . . .
H28 H -0.3298 0.5492 -0.1814 0.031 Uiso 1 1 calc R . .
N5 N 0.0924(6) 0.7407(2) -0.0610(2) 0.0250(12) Uani 1 1 d . . .
N6 N 0.0851(6) 0.8032(2) -0.0630(2) 0.0284(12) Uani 1 1 d . . .
C29 C 0.1338(7) 0.8219(3) -0.1169(3) 0.0308(15) Uani 1 1 d . . .
H29 H 0.1384 0.8635 -0.1300 0.037 Uiso 1 1 calc R . .
C30 C 0.1762(8) 0.7719(3) -0.1507(3) 0.0339(15) Uani 1 1 d . . .
H30 H 0.2157 0.7720 -0.1904 0.041 Uiso 1 1 calc R . .
C31 C 0.1486(7) 0.7215(3) -0.1141(3) 0.0316(15) Uani 1 1 d . . .
H31 H 0.1665 0.6799 -0.1246 0.038 Uiso 1 1 calc R . .
C32 C 0.4252(10) 0.2673(4) 0.0393(4) 0.060(2) Uani 1 1 d . . .
H32A H 0.3489 0.2386 0.0560 0.089 Uiso 1 1 calc R . .
H32B H 0.4126 0.3083 0.0570 0.089 Uiso 1 1 calc R . .
H32C H 0.5411 0.2532 0.0511 0.089 Uiso 1 1 calc R . .
C33 C 0.3849(10) 0.2699(4) -0.0290(5) 0.060(2) Uani 1 1 d . . .
N7 N 0.3561(10) 0.2716(4) -0.0819(4) 0.084(2) Uani 1 1 d . . .
B1 B 0.2309(11) 0.5439(4) 0.2793(4) 0.049(2) Uani 0.50 1 d PD A 1
F11 F 0.2921(5) 0.48777(17) 0.29965(18) 0.0540(12) Uani 0.50 1 d PD A 1
F12 F 0.3192(16) 0.5944(5) 0.2865(6) 0.073(4) Uani 0.50 1 d PD A 1
F13 F 0.0873(13) 0.5486(7) 0.3079(6) 0.044(3) Uani 0.50 1 d PD A 1
F14 F 0.1628(14) 0.5358(5) 0.2129(3) 0.066(3) Uani 0.50 1 d PD A 1
B1' B 0.2309(11) 0.5439(4) 0.2793(4) 0.049(2) Uani 0.50 1 d PD B 2
F11' F 0.2921(5) 0.48777(17) 0.29965(18) 0.0540(12) Uani 0.50 1 d PD B 2
F12' F 0.3415(13) 0.5829(5) 0.3247(5) 0.054(3) Uani 0.50 1 d PD B 2
F13' F 0.0782(15) 0.5618(9) 0.2825(7) 0.084(6) Uani 0.50 1 d PD B 2
F14' F 0.3019(16) 0.5567(5) 0.2255(4) 0.080(3) Uani 0.50 1 d PD B 2
B2 B 0.3001(9) 0.9231(4) 0.3019(4) 0.043(2) Uani 1 1 d D . .
F21 F 0.1343(5) 0.9061(2) 0.2941(2) 0.0686(14) Uani 1 1 d D . .
F22 F 0.3891(5) 0.8875(2) 0.34863(19) 0.0656(14) Uani 1 1 d D . .
F23 F 0.3658(5) 0.9173(2) 0.24696(18) 0.0621(13) Uani 1 1 d D . .
F24 F 0.3173(7) 0.9847(2) 0.3203(2) 0.0839(16) Uani 1 1 d D . .

loop_
_atom_site_aniso_label
_atom_site_aniso_U_11
_atom_site_aniso_U_22
_atom_site_aniso_U_33
_atom_site_aniso_U_23
_atom_site_aniso_U_13
_atom_site_aniso_U_12
Cu1 0.0320(4) 0.0304(4) 0.0184(4) 0.0027(3) 0.0017(3) 0.0046(4)
Cu2 0.0319(4) 0.0292(4) 0.0175(4) -0.0023(3) 0.0012(3) -0.0021(4)
O1 0.037(2) 0.026(2) 0.021(2) 0.0049(18) 0.0029(18) -0.002(2)
C1 0.024(3) 0.032(4) 0.031(3) 0.004(3) 0.011(3) 0.006(3)
C2 0.029(3) 0.024(3) 0.031(3) 0.008(3) 0.002(3) 0.002(3)
C3 0.033(4) 0.026(4) 0.040(4) 0.001(3) 0.006(3) 0.006(3)
C4 0.029(4) 0.024(3) 0.047(4) 0.013(3) 0.011(3) 0.008(3)
C5 0.042(4) 0.041(5) 0.056(5) 0.018(4) 0.010(4) 0.004(4)
C6 0.036(4) 0.035(4) 0.033(4) 0.017(3) 0.014(3) 0.015(3)
C7 0.034(4) 0.026(4) 0.024(3) 0.010(3) 0.006(3) 0.011(3)
C8 0.047(4) 0.031(4) 0.025(3) 0.012(3) 0.009(3) 0.012(3)
N1 0.057(4) 0.033(4) 0.024(3) 0.003(3) 0.001(3) 0.007(3)
C9 0.127(8) 0.062(6) 0.023(4) 0.004(4) -0.003(5) -0.008(6)
C10 0.044(4) 0.074(6) 0.018(3) 0.002(3) -0.010(3) 0.016(4)
C11 0.105(7) 0.057(5) 0.017(3) 0.001(4) -0.015(4) 0.007(5)
O2 0.054(3) 0.035(3) 0.0149(19) -0.003(2) -0.0024(19) 0.004(2)
C12 0.124(8) 0.079(7) 0.026(4) -0.008(4) -0.011(5) 0.047(6)
C13 0.072(5) 0.043(5) 0.015(3) -0.004(3) -0.002(3) -0.005(4)
N2 0.037(3) 0.029(3) 0.023(3) -0.007(2) 0.006(2) -0.009(3)
C14 0.036(4) 0.034(4) 0.031(4) -0.012(3) 0.009(3) -0.012(3)
C15 0.027(3) 0.030(4) 0.028(3) -0.003(3) 0.006(3) -0.009(3)
C16 0.033(4) 0.031(4) 0.041(4) -0.012(3) 0.011(3) -0.006(3)
C17 0.024(3) 0.035(4) 0.053(4) -0.010(3) 0.006(3) -0.002(3)
C18 0.042(4) 0.034(4) 0.070(5) -0.016(4) 0.009(4) -0.004(3)
C19 0.020(3) 0.032(4) 0.043(4) 0.001(3) -0.002(3) 0.002(3)
C20 0.022(3) 0.030(4) 0.034(4) -0.002(3) 0.001(3) -0.004(3)
C21 0.022(3) 0.023(3) 0.032(3) -0.004(3) 0.003(3) -0.002(3)
O3 0.032(2) 0.031(2) 0.019(2) -0.0038(19) -0.0002(18) 0.006(2)
C22 0.029(3) 0.027(4) 0.036(4) 0.003(3) -0.004(3) 0.000(3)
N3 0.031(3) 0.024(3) 0.027(3) 0.005(2) -0.001(2) 0.002(2)
C23 0.048(4) 0.032(4) 0.020(3) -0.004(3) -0.007(3) 0.003(3)
C24 0.041(4) 0.030(4) 0.025(3) -0.001(3) -0.011(3) 0.000(3)
C25 0.038(4) 0.036(4) 0.024(3) 0.000(3) -0.001(3) 0.001(3)
O4 0.055(3) 0.054(3) 0.041(3) -0.003(3) -0.010(2) 0.005(3)
C26 0.050(4) 0.032(4) 0.027(3) 0.002(3) -0.008(3) 0.001(3)
C27 0.056(4) 0.028(4) 0.024(3) 0.003(3) 0.000(3) -0.005(3)
N4 0.027(3) 0.031(3) 0.019(2) 0.001(2) 0.002(2) 0.002(2)
C28 0.028(3) 0.019(3) 0.031(4) -0.002(3) 0.004(3) 0.007(3)
N5 0.028(3) 0.026(3) 0.021(2) 0.002(2) 0.003(2) 0.005(2)
N6 0.031(3) 0.030(3) 0.023(3) -0.001(2) 0.000(2) 0.000(3)
C29 0.035(4) 0.036(4) 0.022(3) 0.004(3) 0.006(3) -0.004(3)
C30 0.041(4) 0.040(4) 0.022(3) -0.002(3) 0.010(3) 0.000(4)
C31 0.031(3) 0.030(4) 0.034(3) -0.002(3) 0.007(3) 0.008(3)
C32 0.068(5) 0.043(5) 0.068(5) 0.003(5) 0.011(4) 0.012(4)
C33 0.046(5) 0.052(5) 0.081(6) -0.004(6) 0.009(5) 0.003(4)
N7 0.083(6) 0.086(6) 0.077(6) 0.001(5) -0.008(5) 0.001(5)
B1 0.071(7) 0.045(6) 0.035(5) 0.005(4) 0.021(5) 0.018(5)
F11 0.070(3) 0.039(3) 0.051(2) 0.002(2) 0.000(2) 0.013(2)
F12 0.077(8) 0.038(6) 0.114(11) 0.013(8) 0.047(9) -0.011(6)
F13 0.042(7) 0.039(6) 0.049(8) 0.003(6) 0.002(6) 0.007(5)
F14 0.112(9) 0.055(7) 0.029(5) 0.005(4) 0.000(5) 0.031(6)
B1' 0.071(7) 0.045(6) 0.035(5) 0.005(4) 0.021(5) 0.018(5)
F11' 0.070(3) 0.039(3) 0.051(2) 0.002(2) 0.000(2) 0.013(2)
F12' 0.036(5) 0.050(7) 0.078(8) -0.011(6) 0.021(6) 0.005(5)
F13' 0.043(7) 0.110(15) 0.084(13) -0.040(10) -0.040(7) 0.042(8)
F14' 0.141(11) 0.055(7) 0.048(6) 0.006(5) 0.028(7) 0.011(7)
B2 0.036(5) 0.051(6) 0.038(5) 0.010(4) 0.000(4) -0.006(4)
F21 0.039(2) 0.103(4) 0.062(3) 0.019(3) -0.001(2) -0.013(3)
F22 0.052(3) 0.086(4) 0.054(3) 0.031(3) -0.007(2) -0.021(3)
F23 0.055(3) 0.094(4) 0.038(2) 0.014(2) 0.009(2) 0.000(3)
F24 0.129(5) 0.057(4) 0.066(3) -0.001(3) 0.013(3) -0.024(3)

loop_
_atom_type_symbol
_atom_type_description
_atom_type_scat_dispersion_real
_atom_type_scat_dispersion_imag
_atom_type_scat_source
C C 0.0033 0.0016 'International Tables Vol C Tables 4.2.6.8 and 6.1.1.4'
H H 0.0000 0.0000 'International Tables Vol C Tables 4.2.6.8 and 6.1.1.4'
B B 0.0013 0.0007 'International Tables Vol C Tables 4.2.6.8 and 6.1.1.4'
N N 0.0061 0.0033 'International Tables Vol C Tables 4.2.6.8 and 6.1.1.4'
O O 0.0106 0.0060 'International Tables Vol C Tables 4.2.6.8 and 6.1.1.4'
F F 0.0171 0.0103 'International Tables Vol C Tables 4.2.6.8 and 6.1.1.4'
Cu Cu 0.3201 1.2651 'International Tables Vol C Tables 4.2.6.8 and 6.1.1.4'

loop_
_geom_angle_atom_site_label_1
_geom_angle_atom_site_label_2
_geom_angle_atom_site_label_3
_geom_angle
_geom_angle_publ_flag
O1 Cu1 O2 158.83(17) y
O1 Cu1 N1 93.2(2) y
O2 Cu1 N1 97.7(2) y
O1 Cu1 N5 87.61(18) y
O2 Cu1 N5 85.54(19) y
N1 Cu1 N5 167.7(2) y
O2 Cu2 O3 158.37(18) y
O2 Cu2 N2 97.58(19) y
O3 Cu2 N2 93.39(19) y
O2 Cu2 N6 85.32(19) y
O3 Cu2 N6 88.15(18) y
N2 Cu2 N6 167.1(2) y
C1 O1 Cu1 128.6(4) ?
O1 C1 C7 123.1(6) ?
O1 C1 C2 119.6(5) ?
C7 C1 C2 117.3(6) ?
C3 C2 C1 120.4(6) ?
C3 C2 C28 117.8(6) ?
C1 C2 C28 121.8(6) ?
C4 C3 C2 122.5(6) ?
C6 C4 C3 117.2(6) ?
C6 C4 C5 122.0(6) ?
C3 C4 C5 120.7(6) ?
C4 C6 C7 123.5(6) ?
C6 C7 C1 119.1(6) ?
C6 C7 C8 118.3(5) ?
C1 C7 C8 122.7(6) ?
N1 C8 C7 127.6(6) ?
C8 N1 C9 117.2(6) ?
C8 N1 Cu1 124.7(4) ?
C9 N1 Cu1 118.1(5) ?
C10 C9 N1 113.3(7) ?
C9 C10 C11 117.0(7) ?
C12 C11 O2 113.1(7) ?
C12 C11 C10 119.2(7) ?
O2 C11 C10 112.1(6) ?
C11 O2 Cu1 123.6(4) ?
C11 O2 Cu2 122.0(4) ?
Cu1 O2 Cu2 114.36(18) ?
C11 C12 C13 121.4(8) ?
C12 C13 N2 115.6(6) ?
C14 N2 C13 116.1(5) ?
C14 N2 Cu2 124.2(4) ?
C13 N2 Cu2 119.6(4) ?
N2 C14 C15 128.2(6) ?
C16 C15 C21 119.5(6) ?
C16 C15 C14 118.0(6) ?
C21 C15 C14 122.5(6) ?
C17 C16 C15 123.9(6) ?
C19 C17 C16 116.6(6) ?
C19 C17 C18 121.9(6) ?
C16 C17 C18 121.5(6) ?
C17 C19 C20 122.5(6) ?
C19 C20 C21 120.3(6) ?
C19 C20 C22 117.2(5) ?
C21 C20 C22 122.6(6) ?
O3 C21 C15 123.7(5) ?
O3 C21 C20 119.0(5) ?
C15 C21 C20 117.2(6) ?
C21 O3 Cu2 127.9(3) ?
N3 C22 C20 126.1(6) ?
C22 N3 C23 124.0(5) ?
N3 C23 C24 114.2(5) ?
C23 C24 C25 114.5(5) ?
O4 C25 C26 108.1(5) ?
O4 C25 C24 108.8(5) ?
C26 C25 C24 112.7(5) ?
C25 C26 C27 114.3(5) ?
N4 C27 C26 114.6(5) ?
C28 N4 C27 123.7(5) ?
N4 C28 C2 126.1(6) ?
C31 N5 N6 107.6(5) ?
C31 N5 Cu1 133.0(4) ?
N6 N5 Cu1 119.5(4) ?
C29 N6 N5 108.3(5) ?
C29 N6 Cu2 133.4(5) ?
N5 N6 Cu2 118.3(4) ?
N6 C29 C30 110.0(6) ?
C29 C30 C31 104.7(5) ?
N5 C31 C30 109.5(6) ?
N7 C33 C32 179.0(10) ?
F12 B1 F11 123.4(9) ?
F12 B1 F13 111.1(10) ?
F11 B1 F13 102.1(8) ?
F12 B1 F14 109.7(9) ?
F11 B1 F14 105.7(7) ?
F13 B1 F14 102.8(9) ?
F23 B2 F21 111.3(6) ?
F23 B2 F22 110.3(6) ?
F21 B2 F22 109.3(6) ?
F23 B2 F24 107.3(6) ?
F21 B2 F24 110.3(6) ?
F22 B2 F24 108.3(6) ?

loop_
_geom_bond_atom_site_label_1
_geom_bond_atom_site_label_2
_geom_bond_distance
_geom_bond_publ_flag
Cu1 O1 1.921(4) y
Cu1 O2 1.930(4) y
Cu1 N1 1.939(5) y
Cu1 N5 1.943(5) y
Cu1 Cu2 3.2463(12) y
Cu2 O2 1.933(4) y
Cu2 O3 1.938(4) y
Cu2 N2 1.950(5) y
Cu2 N6 1.960(5) y
O1 C1 1.303(7) ?
C1 C7 1.425(8) ?
C1 C2 1.427(8) ?
C2 C3 1.390(8) ?
C2 C28 1.432(8) ?
C3 C4 1.381(9) ?
C4 C6 1.378(9) ?
C4 C5 1.520(9) ?
C6 C7 1.400(9) ?
C7 C8 1.427(8) ?
C8 N1 1.285(8) ?
N1 C9 1.484(8) ?
C9 C10 1.462(11) ?
C10 C11 1.469(10) ?
C11 C12 1.408(11) ?
C11 O2 1.438(7) ?
C12 C13 1.479(10) ?
C13 N2 1.489(7) ?
N2 C14 1.283(8) ?
C14 C15 1.440(8) ?
C15 C16 1.402(9) ?
C15 C21 1.415(8) ?
C16 C17 1.381(9) ?
C17 C19 1.381(9) ?
C17 C18 1.516(9) ?
C19 C20 1.409(8) ?
C20 C21 1.424(8) ?
C20 C22 1.432(8) ?
C21 O3 1.312(7) ?
C22 N3 1.278(8) ?
N3 C23 1.463(7) ?
C23 C24 1.511(8) ?
C24 C25 1.512(8) ?
C25 O4 1.446(7) ?
C25 C26 1.506(9) ?
C26 C27 1.530(9) ?
C27 N4 1.459(7) ?
N4 C28 1.287(7) ?
N5 C31 1.352(7) ?
N5 N6 1.361(6) ?
N6 C29 1.338(7) ?
C29 C30 1.378(8) ?
C30 C31 1.386(8) ?
C32 C33 1.453(11) ?
C33 N7 1.123(10) ?
B1 F12 1.306(12) ?
B1 F11 1.364(8) ?
B1 F13 1.391(12) ?
B1 F14 1.459(10) ?
B2 F23 1.367(8) ?
B2 F21 1.373(8) ?
B2 F22 1.379(8) ?
B2 F24 1.399(9) ?
